data_4335549
loop_
_publ_author_name
'Jin Wuk Lee'
'Kwang Soo Lim'
'Dae Won Ryu'
'Eui Kwan Koh'
'Sung Won Yoon'
'Byoung Jin Suh'
'Chang Seop Hong'

_publ_section_title
;
 Cyanide-Bridged WVMnIII Bimetallic Chains Composed of a Blocked W
 Hexacyanide Precursor: Geometry-Related Magnetic Couplings and
 Magnetostructural Correlation
;
_journal_name_full 'Inorganic Chemistry'
_journal_page_first 8677
_journal_page_last 8684
_journal_paper_doi 10.1021/ic400845z
_journal_volume 52
_journal_year 2013
_chemical_formula_sum 'C36 H30 Mn N10 O4 W'
_chemical_formula_weight 905.49
_chemical_name_systematic
;
 ?
;
_space_group_IT_number 14
_symmetry_cell_setting monoclinic
_symmetry_space_group_name_Hall '-P 2yn'
_symmetry_space_group_name_H-M 'P 1 21/n 1'
_atom_sites_solution_hydrogens geom
_atom_sites_solution_primary direct
_atom_sites_solution_secondary difmap
_audit_creation_method SHELXL-97
_cell_angle_alpha 90.00
_cell_angle_beta 92.4420(10)
_cell_angle_gamma 90.00
_cell_formula_units_Z 4
_cell_length_a 9.2490(2)
_cell_length_b 20.7220(4)
_cell_length_c 18.0289(3)
_cell_measurement_reflns_used 8523
_cell_measurement_temperature 296(2)
_cell_measurement_theta_max 30.994
_cell_measurement_theta_min 2.419
_cell_volume 3452.24(12)
_computing_cell_refinement 'Bruker SMART APEXll'
_computing_data_collection 'Bruker SMART APEXll'
_computing_data_reduction 'Bruker SAINT'
_computing_molecular_graphics WingX
_computing_publication_material WingX
_computing_structure_refinement 'SHELXL-97 (Sheldrick, 1997)'
_computing_structure_solution SHELXTL
_diffrn_ambient_temperature 296(2)
_diffrn_measured_fraction_theta_full 0.856
_diffrn_measured_fraction_theta_max 0.681
_diffrn_measurement_device_type 'CCD area detector'
_diffrn_measurement_method 'phi scan'
_diffrn_radiation_monochromator graphite
_diffrn_radiation_source 'fine-focus sealed tube'
_diffrn_radiation_type MoK\a
_diffrn_radiation_wavelength 0.71073
_diffrn_reflns_av_R_equivalents 0.0508
_diffrn_reflns_av_sigmaI/netI 0.0656
_diffrn_reflns_limit_h_max 10
_diffrn_reflns_limit_h_min -13
_diffrn_reflns_limit_k_max 27
_diffrn_reflns_limit_k_min -24
_diffrn_reflns_limit_l_max 27
_diffrn_reflns_limit_l_min -20
_diffrn_reflns_number 26620
_diffrn_reflns_theta_full 25.00
_diffrn_reflns_theta_max 32.60
_diffrn_reflns_theta_min 1.50
_exptl_absorpt_coefficient_mu 3.752
_exptl_absorpt_correction_T_max 0.6896
_exptl_absorpt_correction_T_min 0.1483
_exptl_absorpt_correction_type multi-scan
_exptl_absorpt_process_details SADABS
_exptl_crystal_colour black
_exptl_crystal_density_diffrn 1.742
_exptl_crystal_description plate
_exptl_crystal_F_000 1788
_exptl_crystal_size_max 0.82
_exptl_crystal_size_mid 0.55
_exptl_crystal_size_min 0.11
_refine_diff_density_max 1.212
_refine_diff_density_min -1.622
_refine_diff_density_rms 0.134
_refine_ls_extinction_method none
_refine_ls_goodness_of_fit_ref 1.010
_refine_ls_hydrogen_treatment constr
_refine_ls_matrix_type full
_refine_ls_number_parameters 473
_refine_ls_number_reflns 8569
_refine_ls_number_restraints 0
_refine_ls_restrained_S_all 1.010
_refine_ls_R_factor_all 0.0652
_refine_ls_R_factor_gt 0.0372
_refine_ls_shift/su_max 0.002
_refine_ls_shift/su_mean 0.000
_refine_ls_structure_factor_coef Fsqd
_refine_ls_weighting_details 'calc w=1/[\s^2^(Fo^2^)+(0.0334P)^2^+0.0000P] where P=(Fo^2^+2Fc^2^)/3'
_refine_ls_weighting_scheme calc
_refine_ls_wR_factor_gt 0.0736
_refine_ls_wR_factor_ref 0.0836
_reflns_number_gt 6201
_reflns_number_total 8569
_reflns_threshold_expression >2sigma(I)
_cod_data_source_file ic400845z_si_002_1.cif
_cod_data_source_block complex1
_cod_database_code 4335549

loop_
_symmetry_equiv_pos_as_xyz
'x, y, z'
'-x+1/2, y+1/2, -z+1/2'
'-x, -y, -z'
'x-1/2, -y-1/2, z-1/2'

loop_
_atom_site_label
_atom_site_type_symbol
_atom_site_fract_x
_atom_site_fract_y
_atom_site_fract_z
_atom_site_U_iso_or_equiv
_atom_site_adp_type
_atom_site_occupancy
_atom_site_symmetry_multiplicity
_atom_site_calc_flag
_atom_site_refinement_flags
W1 W 0.340621(19) 0.181376(8) 0.863211(7) 0.02213(6) Uani 1 1 d .
Mn1 Mn 0.22830(8) 0.44024(3) 0.77828(3) 0.03355(18) Uani 1 1 d .
C1 C 0.3138(5) 0.2838(2) 0.8394(2) 0.0300(11) Uani 1 1 d .
C2 C 0.4729(5) 0.2070(2) 0.7720(2) 0.0305(11) Uani 1 1 d .
C3 C 0.4606(5) 0.2253(2) 0.9538(2) 0.0320(11) Uani 1 1 d .
C4 C 0.5461(6) 0.1348(2) 0.8832(2) 0.0361(12) Uani 1 1 d .
C5 C 0.2956(6) 0.1044(2) 0.9384(2) 0.0422(13) Uani 1 1 d .
C6 C 0.3423(5) 0.0928(2) 0.7995(2) 0.0317(11) Uani 1 1 d .
C7 C 0.1598(5) 0.2249(2) 1.0022(2) 0.0402(13) Uani 1 1 d .
H7 H 0.2499 0.2237 1.0271 0.048 Uiso 1 1 calc R
C8 C 0.0397(6) 0.2401(3) 1.0419(3) 0.0491(15) Uani 1 1 d .
H8 H 0.0491 0.2502 1.0922 0.059 Uiso 1 1 calc R
C9 C -0.0929(6) 0.2400(3) 1.0056(3) 0.0511(15) Uani 1 1 d .
H9 H -0.1758 0.2488 1.0311 0.061 Uiso 1 1 calc R
C10 C -0.1026(5) 0.2267(3) 0.9309(3) 0.0453(14) Uani 1 1 d .
H10 H -0.1923 0.2270 0.9055 0.054 Uiso 1 1 calc R
C11 C 0.0214(5) 0.2128(2) 0.8936(2) 0.0292(10) Uani 1 1 d .
C12 C 0.0193(5) 0.2001(2) 0.8139(2) 0.0307(11) Uani 1 1 d .
C13 C -0.1036(6) 0.2031(3) 0.7687(3) 0.0464(14) Uani 1 1 d .
H13 H -0.1930 0.2104 0.7888 0.056 Uiso 1 1 calc R
C14 C -0.0936(7) 0.1950(3) 0.6931(3) 0.0522(16) Uani 1 1 d .
H14 H -0.1764 0.1968 0.6621 0.063 Uiso 1 1 calc R
C15 C 0.0388(6) 0.1844(2) 0.6640(2) 0.0452(14) Uani 1 1 d .
H15 H 0.0474 0.1799 0.6130 0.054 Uiso 1 1 calc R
C16 C 0.1577(6) 0.1805(2) 0.7113(2) 0.0370(12) Uani 1 1 d .
H16 H 0.2474 0.1728 0.6916 0.044 Uiso 1 1 calc R
C17 C 0.2826(7) 0.4056(3) 0.6303(3) 0.071(2) Uani 1 1 d .
H17A H 0.3148 0.4230 0.5838 0.085 Uiso 1 1 calc R
H17B H 0.3108 0.3606 0.6329 0.085 Uiso 1 1 calc R
C18 C 0.1248(7) 0.4102(3) 0.6311(3) 0.070(2) Uani 1 1 d .
H18A H 0.0814 0.3756 0.6014 0.084 Uiso 1 1 calc R
H18B H 0.0931 0.4510 0.6097 0.084 Uiso 1 1 calc R
C19 C -0.0530(7) 0.3869(2) 0.7228(2) 0.0433(14) Uani 1 1 d .
C20 C -0.1556(7) 0.3662(3) 0.6588(3) 0.075(2) Uani 1 1 d .
H20A H -0.1611 0.3996 0.6219 0.112 Uiso 1 1 calc R
H20B H -0.2501 0.3586 0.6770 0.112 Uiso 1 1 calc R
H20C H -0.1202 0.3273 0.6371 0.112 Uiso 1 1 calc R
C21 C -0.1070(6) 0.3868(2) 0.7974(2) 0.0361(12) Uani 1 1 d .
C22 C -0.2450(6) 0.3615(3) 0.8129(3) 0.0490(14) Uani 1 1 d .
H22 H -0.3005 0.3430 0.7743 0.059 Uiso 1 1 calc R
C23 C -0.2996(6) 0.3632(3) 0.8815(3) 0.0515(15) Uani 1 1 d .
H23 H -0.3907 0.3460 0.8892 0.062 Uiso 1 1 calc R
C24 C -0.2185(6) 0.3909(2) 0.9407(3) 0.0404(13) Uani 1 1 d .
C25 C -0.1973(6) 0.4180(3) 1.0691(3) 0.0570(16) Uani 1 1 d .
H25A H -0.1126 0.3922 1.0793 0.085 Uiso 1 1 calc R
H25B H -0.2550 0.4189 1.1121 0.085 Uiso 1 1 calc R
H25C H -0.1689 0.4612 1.0570 0.085 Uiso 1 1 calc R
C26 C -0.0852(5) 0.4171(2) 0.9285(2) 0.0344(11) Uani 1 1 d .
H26 H -0.0319 0.4358 0.9678 0.041 Uiso 1 1 calc R
C27 C -0.0287(5) 0.4161(2) 0.8581(2) 0.0305(11) Uani 1 1 d .
C28 C 0.4981(5) 0.5012(2) 0.8228(2) 0.0335(12) Uani 1 1 d .
C29 C 0.5757(5) 0.5310(2) 0.8821(2) 0.0381(12) Uani 1 1 d .
H29 H 0.5369 0.5317 0.9289 0.046 Uiso 1 1 calc R
C30 C 0.7082(6) 0.5590(2) 0.8721(3) 0.0435(13) Uani 1 1 d .
C31 C 0.7194(6) 0.6010(3) 0.9956(3) 0.0629(17) Uani 1 1 d .
H31A H 0.6274 0.6218 0.9871 0.094 Uiso 1 1 calc R
H31B H 0.7808 0.6278 1.0270 0.094 Uiso 1 1 calc R
H31C H 0.7055 0.5601 1.0193 0.094 Uiso 1 1 calc R
C32 C 0.7664(6) 0.5574(3) 0.8027(3) 0.0556(16) Uani 1 1 d .
H32 H 0.8582 0.5743 0.7961 0.067 Uiso 1 1 calc R
C33 C 0.6895(6) 0.5310(3) 0.7438(3) 0.0501(15) Uani 1 1 d .
H33 H 0.7294 0.5322 0.6973 0.060 Uiso 1 1 calc R
C34 C 0.5522(5) 0.5019(2) 0.7500(2) 0.0371(12) Uani 1 1 d .
C35 C 0.4769(6) 0.4719(2) 0.6868(2) 0.0421(14) Uani 1 1 d .
C36 C 0.5401(7) 0.4780(3) 0.6108(3) 0.078(2) Uani 1 1 d .
H36A H 0.5673 0.4360 0.5936 0.117 Uiso 1 1 calc R
H36B H 0.6239 0.5054 0.6141 0.117 Uiso 1 1 calc R
H36C H 0.4691 0.4964 0.5766 0.117 Uiso 1 1 calc R
N1 N 0.2907(5) 0.3351(2) 0.8204(2) 0.0446(11) Uani 1 1 d .
N2 N 0.5423(5) 0.2218(2) 0.7242(2) 0.0492(12) Uani 1 1 d .
N3 N 0.5245(5) 0.2476(2) 1.0026(2) 0.0531(13) Uani 1 1 d .
N4 N 0.6571(5) 0.1105(2) 0.8942(2) 0.0573(13) Uani 1 1 d .
N5 N 0.2671(6) 0.0650(2) 0.9791(2) 0.0708(17) Uani 1 1 d .
N6 N 0.3368(5) 0.0472(2) 0.7652(2) 0.0425(11) Uani 1 1 d .
N7 N 0.1518(4) 0.21180(18) 0.92901(17) 0.0281(9) Uani 1 1 d .
N8 N 0.1504(4) 0.18727(16) 0.78585(17) 0.0285(9) Uani 1 1 d .
N9 N 0.0774(5) 0.40532(19) 0.70864(18) 0.0401(11) Uani 1 1 d .
N10 N 0.3552(5) 0.44102(19) 0.69280(19) 0.0418(11) Uani 1 1 d .
O1 O 0.0971(3) 0.44520(15) 0.85252(14) 0.0353(8) Uani 1 1 d .
O2 O 0.3747(3) 0.47394(15) 0.83949(15) 0.0366(8) Uani 1 1 d .
O3 O -0.2806(4) 0.39067(18) 1.0075(2) 0.0553(10) Uani 1 1 d .
O4 O 0.7852(4) 0.59118(19) 0.9265(2) 0.0582(11) Uani 1 1 d .

loop_
_atom_site_aniso_label
_atom_site_aniso_U_11
_atom_site_aniso_U_22
_atom_site_aniso_U_33
_atom_site_aniso_U_23
_atom_site_aniso_U_13
_atom_site_aniso_U_12
W1 0.02679(12) 0.02147(12) 0.01822(7) -0.00050(7) 0.00209(5) 0.00093(9)
Mn1 0.0459(5) 0.0295(5) 0.0256(3) 0.0001(3) 0.0051(3) -0.0040(4)
C1 0.031(3) 0.028(3) 0.031(2) -0.0004(19) 0.0018(17) -0.003(2)
C2 0.028(3) 0.030(3) 0.034(2) 0.0017(19) 0.0051(18) -0.001(2)
C3 0.025(3) 0.040(3) 0.031(2) -0.0054(19) 0.0006(18) 0.003(2)
C4 0.035(3) 0.038(4) 0.035(2) -0.004(2) 0.001(2) 0.005(3)
C5 0.056(4) 0.038(3) 0.033(2) 0.003(2) 0.017(2) 0.006(3)
C6 0.038(3) 0.032(3) 0.0250(19) -0.0023(18) 0.0039(18) -0.001(2)
C7 0.037(3) 0.057(4) 0.027(2) -0.004(2) 0.0031(19) 0.009(3)
C8 0.057(4) 0.058(4) 0.034(2) -0.006(2) 0.016(2) 0.009(3)
C9 0.044(4) 0.060(4) 0.050(3) -0.005(3) 0.020(3) 0.009(3)
C10 0.028(3) 0.051(4) 0.058(3) -0.009(3) 0.007(2) 0.000(3)
C11 0.032(3) 0.020(3) 0.036(2) 0.0005(18) 0.0022(19) 0.001(2)
C12 0.029(3) 0.026(3) 0.037(2) -0.0018(18) -0.0037(19) 0.001(2)
C13 0.034(3) 0.048(4) 0.056(3) -0.010(3) -0.011(2) 0.001(3)
C14 0.046(4) 0.052(4) 0.055(3) -0.004(3) -0.029(3) 0.004(3)
C15 0.060(4) 0.044(4) 0.030(2) 0.000(2) -0.015(2) 0.003(3)
C16 0.048(3) 0.036(3) 0.027(2) -0.0015(19) -0.0028(19) 0.002(3)
C17 0.085(5) 0.085(5) 0.043(3) -0.028(3) 0.016(3) -0.012(4)
C18 0.089(6) 0.088(5) 0.033(3) -0.005(3) 0.004(3) -0.022(4)
C19 0.069(4) 0.026(3) 0.034(2) -0.0001(19) -0.015(2) -0.001(3)
C20 0.086(5) 0.091(6) 0.046(3) -0.003(3) -0.025(3) -0.021(4)
C21 0.039(3) 0.026(3) 0.043(2) 0.0020(19) -0.010(2) -0.001(3)
C22 0.050(4) 0.041(4) 0.054(3) -0.001(2) -0.015(3) -0.009(3)
C23 0.035(4) 0.050(4) 0.069(4) -0.002(3) -0.003(3) -0.019(3)
C24 0.035(3) 0.031(3) 0.055(3) 0.000(2) 0.006(2) 0.000(3)
C25 0.060(4) 0.064(4) 0.049(3) -0.013(3) 0.018(3) -0.015(3)
C26 0.035(3) 0.031(3) 0.037(2) -0.0038(19) -0.0011(19) -0.009(2)
C27 0.034(3) 0.020(3) 0.037(2) 0.0019(18) -0.0043(19) -0.003(2)
C28 0.036(3) 0.026(3) 0.039(2) 0.0089(19) 0.010(2) 0.007(2)
C29 0.039(3) 0.035(3) 0.040(2) 0.008(2) 0.006(2) 0.000(3)
C30 0.037(4) 0.030(4) 0.064(3) 0.008(2) 0.006(3) 0.003(3)
C31 0.057(4) 0.074(5) 0.056(3) 0.004(3) -0.012(3) -0.005(4)
C32 0.042(4) 0.055(4) 0.072(4) 0.003(3) 0.020(3) -0.011(3)
C33 0.050(4) 0.046(4) 0.056(3) 0.006(3) 0.025(3) 0.001(3)
C34 0.039(3) 0.031(3) 0.042(2) 0.006(2) 0.013(2) 0.007(3)
C35 0.055(4) 0.034(3) 0.039(2) 0.003(2) 0.017(2) 0.010(3)
C36 0.069(5) 0.125(6) 0.044(3) 0.001(3) 0.028(3) 0.001(4)
N1 0.056(3) 0.032(3) 0.046(2) 0.0011(18) -0.001(2) 0.004(2)
N2 0.047(3) 0.059(3) 0.042(2) 0.013(2) 0.017(2) 0.000(2)
N3 0.051(3) 0.067(4) 0.041(2) -0.017(2) -0.007(2) -0.001(3)
N4 0.049(3) 0.059(4) 0.063(3) -0.009(2) -0.004(2) 0.021(3)
N5 0.112(5) 0.047(4) 0.056(3) 0.021(2) 0.037(3) 0.003(3)
N6 0.055(3) 0.034(3) 0.039(2) -0.0068(18) 0.0055(19) 0.001(2)
N7 0.024(2) 0.032(2) 0.0283(16) 0.0018(15) 0.0009(14) 0.0058(19)
N8 0.035(2) 0.028(2) 0.0227(15) -0.0010(14) -0.0047(14) 0.0009(18)
N9 0.056(3) 0.036(3) 0.0280(18) -0.0004(16) -0.0046(18) -0.006(2)
N10 0.057(3) 0.035(3) 0.0339(19) -0.0049(17) 0.0111(18) 0.003(2)
O1 0.038(2) 0.040(2) 0.0279(14) -0.0046(13) 0.0020(13) -0.0117(17)
O2 0.036(2) 0.042(2) 0.0330(15) 0.0020(14) 0.0058(13) -0.0124(17)
O3 0.047(3) 0.060(3) 0.060(2) -0.0080(19) 0.0221(18) -0.016(2)
O4 0.043(3) 0.067(3) 0.065(2) 0.001(2) 0.0010(19) -0.019(2)

loop_
_atom_type_symbol
_atom_type_description
_atom_type_scat_dispersion_real
_atom_type_scat_dispersion_imag
_atom_type_scat_source
C C 0.0033 0.0016 'International Tables Vol C Tables 4.2.6.8 and 6.1.1.4'
H H 0.0000 0.0000 'International Tables Vol C Tables 4.2.6.8 and 6.1.1.4'
N N 0.0061 0.0033 'International Tables Vol C Tables 4.2.6.8 and 6.1.1.4'
O O 0.0106 0.0060 'International Tables Vol C Tables 4.2.6.8 and 6.1.1.4'
Mn Mn 0.3368 0.7283 'International Tables Vol C Tables 4.2.6.8 and 6.1.1.4'
W W -0.8490 6.8722 'International Tables Vol C Tables 4.2.6.8 and 6.1.1.4'

loop_
_geom_angle_atom_site_label_1
_geom_angle_atom_site_label_2
_geom_angle_atom_site_label_3
_geom_angle
_geom_angle_site_symmetry_3
C3 W1 C5 86.70(18) .
C3 W1 C4 68.71(17) .
C5 W1 C4 75.77(18) .
C3 W1 C2 100.63(17) .
C5 W1 C2 142.76(18) .
C4 W1 C2 73.25(17) .
C3 W1 C6 138.66(17) .
C5 W1 C6 73.18(17) .
C4 W1 C6 71.45(17) .
C2 W1 C6 77.74(16) .
C3 W1 C1 77.68(17) .
C5 W1 C1 145.66(16) .
C4 W1 C1 124.30(18) .
C2 W1 C1 70.93(16) .
C6 W1 C1 136.47(15) .
C3 W1 N8 146.60(15) .
C5 W1 N8 105.67(17) .
C4 W1 N8 143.95(15) .
C2 W1 N8 88.14(15) .
C6 W1 N8 74.60(15) .
C1 W1 N8 74.92(15) .
C3 W1 N7 82.33(15) .
C5 W1 N7 72.47(15) .
C4 W1 N7 137.82(14) .
C2 W1 N7 144.43(16) .
C6 W1 N7 122.82(16) .
C1 W1 N7 75.24(14) .
N8 W1 N7 72.56(13) .
O2 Mn1 O1 91.91(13) .
O2 Mn1 N9 177.21(15) .
O1 Mn1 N9 90.73(15) .
O2 Mn1 N10 91.06(16) .
O1 Mn1 N10 174.04(16) .
N9 Mn1 N10 86.23(17) .
O2 Mn1 N1 89.66(15) .
O1 Mn1 N1 88.72(14) .
N9 Mn1 N1 91.29(16) .
N10 Mn1 N1 96.47(15) .
O2 Mn1 N6 90.75(14) 2_556
O1 Mn1 N6 91.25(14) 2_556
N9 Mn1 N6 88.30(15) 2_556
N10 Mn1 N6 83.54(15) 2_556
N1 Mn1 N6 179.59(15) 2_556
N1 C1 W1 172.4(4) .
N2 C2 W1 178.7(4) .
N3 C3 W1 178.8(5) .
N4 C4 W1 179.2(5) .
N5 C5 W1 177.2(5) .
N6 C6 W1 176.8(4) .
N7 C7 C8 122.8(5) .
C9 C8 C7 118.4(4) .
C8 C9 C10 119.4(5) .
C9 C10 C11 119.8(5) .
N7 C11 C10 121.3(4) .
N7 C11 C12 116.1(4) .
C10 C11 C12 122.6(4) .
N8 C12 C13 121.1(4) .
N8 C12 C11 115.2(4) .
C13 C12 C11 123.6(4) .
C12 C13 C14 119.6(5) .
C15 C14 C13 119.8(5) .
C16 C15 C14 118.6(5) .
N8 C16 C15 122.7(5) .
C18 C17 N10 112.4(4) .
C17 C18 N9 109.8(5) .
N9 C19 C21 122.6(4) .
N9 C19 C20 119.2(5) .
C21 C19 C20 118.2(5) .
C22 C21 C27 116.0(4) .
C22 C21 C19 122.0(5) .
C27 C21 C19 121.8(5) .
C23 C22 C21 123.0(5) .
C22 C23 C24 119.8(5) .
O3 C24 C26 124.1(5) .
O3 C24 C23 116.2(5) .
C26 C24 C23 119.6(4) .
C24 C26 C27 121.0(4) .
O1 C27 C26 115.5(4) .
O1 C27 C21 124.0(4) .
C26 C27 C21 120.6(4) .
O2 C28 C29 115.6(4) .
O2 C28 C34 123.7(4) .
C29 C28 C34 120.6(4) .
C30 C29 C28 120.9(4) .
O4 C30 C29 123.6(5) .
O4 C30 C32 116.9(5) .
C29 C30 C32 119.5(5) .
C33 C32 C30 120.2(5) .
C32 C33 C34 123.3(5) .
C33 C34 C28 115.4(5) .
C33 C34 C35 121.5(4) .
C28 C34 C35 123.0(4) .
N10 C35 C34 122.2(4) .
N10 C35 C36 118.9(5) .
C34 C35 C36 119.0(5) .
C1 N1 Mn1 176.6(4) .
C6 N6 Mn1 161.6(4) 2_546
C11 N7 C7 118.3(4) .
C11 N7 W1 117.2(3) .
C7 N7 W1 124.3(3) .
C16 N8 C12 118.2(4) .
C16 N8 W1 123.4(3) .
C12 N8 W1 118.5(3) .
C19 N9 C18 121.1(4) .
C19 N9 Mn1 128.3(3) .
C18 N9 Mn1 110.2(3) .
C35 N10 C17 123.0(4) .
C35 N10 Mn1 127.8(3) .
C17 N10 Mn1 108.9(3) .
C27 O1 Mn1 129.7(3) .
C28 O2 Mn1 130.1(3) .
C24 O3 C25 116.8(4) .
C30 O4 C31 118.0(4) .

loop_
_geom_bond_atom_site_label_1
_geom_bond_atom_site_label_2
_geom_bond_distance
_geom_bond_site_symmetry_2
W1 C3 2.139(4) .
W1 C5 2.146(5) .
W1 C4 2.148(5) .
W1 C2 2.157(4) .
W1 C6 2.164(5) .
W1 C1 2.177(5) .
W1 N8 2.202(4) .
W1 N7 2.243(3) .
Mn1 O2 1.847(3) .
Mn1 O1 1.847(3) .
Mn1 N9 1.975(4) .
Mn1 N10 1.976(4) .
Mn1 N1 2.370(4) .
Mn1 N6 2.419(4) 2_556
C1 N1 1.135(6) .
C2 N2 1.138(5) .
C3 N3 1.137(5) .
C4 N4 1.153(6) .
C5 N5 1.136(5) .
C6 N6 1.130(5) .
C7 N7 1.346(5) .
C7 C8 1.383(6) .
C8 C9 1.366(7) .
C9 C10 1.373(6) .
C10 C11 1.385(6) .
C11 N7 1.340(5) .
C11 C12 1.460(5) .
C12 N8 1.360(5) .
C12 C13 1.372(6) .
C13 C14 1.379(7) .
C14 C15 1.370(7) .
C15 C16 1.365(6) .
C16 N8 1.356(5) .
C17 C18 1.463(8) .
C17 N10 1.481(6) .
C18 N9 1.486(5) .
C19 N9 1.301(6) .
C19 C21 1.455(6) .
C19 C20 1.523(6) .
C21 C22 1.418(7) .
C21 C27 1.423(6) .
C22 C23 1.355(6) .
C23 C24 1.402(7) .
C24 O3 1.356(5) .
C24 C26 1.374(6) .
C25 O3 1.441(6) .
C26 C27 1.393(6) .
C27 O1 1.318(5) .
C28 O2 1.320(5) .
C28 C29 1.405(6) .
C28 C34 1.424(5) .
C29 C30 1.376(6) .
C30 O4 1.362(6) .
C30 C32 1.383(6) .
C31 O4 1.425(6) .
C32 C33 1.367(7) .
C33 C34 1.415(7) .
C34 C35 1.449(7) .
C35 N10 1.304(6) .
C35 C36 1.517(6) .
N6 Mn1 2.419(4) 2_546
